data_1562645
loop_
_publ_author_name
'Yin, Wenlong'
'Wang, Wendong'
'Kang, Lei'
'Lin, Zheshuai'
'Feng, Kai'
'Shi, Youguo'
'Hao, Wenyu'
'Yao, Jiyong'
'Wu, Yicheng'

_publ_section_title
;
 Ln3FeGaQ7: A new series of transition-metal rare-earth chalcogenides
;
_journal_name_full 'Journal of Solid State Chemistry'
_journal_page_first 269
_journal_page_last 275
_journal_paper_doi 10.1016/j.jssc.2013.03.029
_journal_volume 202
_journal_year 2013
_chemical_formula_sum 'Fe Ga S7 Sm3'
_chemical_formula_weight 801.04
_space_group_IT_number 173
_space_group_name_Hall 'P 6c'
_space_group_name_H-M_alt 'P 63'
_symmetry_cell_setting hexagonal
_symmetry_space_group_name_H-M 'P 63'
_atom_sites_solution_hydrogens .
_atom_sites_solution_primary direct
_atom_sites_solution_secondary difmap
_cell_angle_alpha 90.00
_cell_angle_beta 90.00
_cell_angle_gamma 120.00
_cell_formula_units_Z 2
_cell_length_a 9.7876(2)
_cell_length_b 9.7876(2)
_cell_length_c 6.0989(2)
_cell_measurement_reflns_used 2047
_cell_measurement_temperature 293(2)
_cell_measurement_theta_max 26.2822
_cell_measurement_theta_min 3.3336
_cell_volume 505.98(2)
_computing_cell_refinement 'CrysAlisPro (Oxford Diffraction Ltd., 2010)'
_computing_data_collection 'CrysAlisPro (Oxford Diffraction Ltd., 2010)'
_computing_data_reduction 'CrysAlisPro (Oxford Diffraction Ltd., 2010)'
_computing_molecular_graphics 'SHELXL-97 (Sheldrick, 2008)'
_computing_publication_material Diamond
_computing_structure_refinement 'SHELXL-97 (Sheldrick, 2008)'
_computing_structure_solution 'SHELXS-97 (Sheldrick, 2008)'
_diffrn_ambient_temperature 293(2)
_diffrn_detector_area_resol_mean 15.9149
_diffrn_measured_fraction_theta_full 0.997
_diffrn_measured_fraction_theta_max 0.997
_diffrn_measurement_device_type 'Xcalibur, Sapphire3, Gemini ultra'
_diffrn_measurement_method '\w scans'
_diffrn_radiation_monochromator graphite
_diffrn_radiation_source 'Enhance (Mo) X-ray Source'
_diffrn_radiation_type 'Mo K\a'
_diffrn_radiation_wavelength 0.71073
_diffrn_reflns_av_R_equivalents 0.0324
_diffrn_reflns_av_sigmaI/netI 0.0249
_diffrn_reflns_limit_h_max 12
_diffrn_reflns_limit_h_min -12
_diffrn_reflns_limit_k_max 12
_diffrn_reflns_limit_k_min -12
_diffrn_reflns_limit_l_max 7
_diffrn_reflns_limit_l_min -5
_diffrn_reflns_number 2777
_diffrn_reflns_theta_full 26.34
_diffrn_reflns_theta_max 26.34
_diffrn_reflns_theta_min 4.12
_exptl_absorpt_coefficient_mu 22.536
_exptl_absorpt_correction_T_max 0.352
_exptl_absorpt_correction_T_min 0.211
_exptl_absorpt_correction_type numerical
_exptl_absorpt_process_details 'face indexed'
_exptl_crystal_colour Black
_exptl_crystal_density_diffrn 5.258
_exptl_crystal_density_method 'not measured'
_exptl_crystal_description Needle
_exptl_crystal_F_000 710
_exptl_crystal_size_max 0.2650
_exptl_crystal_size_mid 0.0570
_exptl_crystal_size_min 0.0480
_refine_diff_density_max 0.889
_refine_diff_density_min -0.763
_refine_diff_density_rms 0.161
_refine_ls_abs_structure_details 'Flack H D (1983), Acta Cryst. A39, 876-881'
_refine_ls_abs_structure_Flack -0.07(3)
_refine_ls_extinction_coef 0.0116(5)
_refine_ls_extinction_expression Fc^*^=kFc[1+0.001xFc^2^\l^3^/sin(2\q)]^-1/4^
_refine_ls_extinction_method SHELXL
_refine_ls_goodness_of_fit_ref 1.250
_refine_ls_hydrogen_treatment .
_refine_ls_matrix_type full
_refine_ls_number_parameters 38
_refine_ls_number_reflns 607
_refine_ls_number_restraints 1
_refine_ls_restrained_S_all 1.249
_refine_ls_R_factor_all 0.0207
_refine_ls_R_factor_gt 0.0203
_refine_ls_shift/su_max 0.000
_refine_ls_shift/su_mean 0.000
_refine_ls_structure_factor_coef Fsqd
_refine_ls_weighting_details 'calc w=1/[\s^2^(Fo^2^)+(0.0200P)^2^+0.0000P] where P=(Fo^2^+2Fc^2^)/3'
_refine_ls_weighting_scheme calc
_refine_ls_wR_factor_gt 0.0462
_refine_ls_wR_factor_ref 0.0463
_reflns_number_gt 595
_reflns_number_total 607
_reflns_threshold_expression >2sigma(I)
_cod_data_source_file JSSC-2013-202-269.cif
_cod_data_source_block Sm3FeGaS7
_cod_original_sg_symbol_H-M P63
_cod_database_code 1562645

loop_
_symmetry_equiv_pos_as_xyz
'x, y, z'
'-y, x-y, z'
'-x+y, -x, z'
'-x, -y, z+1/2'
'y, -x+y, z+1/2'
'x-y, x, z+1/2'

loop_
_atom_site_label
_atom_site_type_symbol
_atom_site_fract_x
_atom_site_fract_y
_atom_site_fract_z
_atom_site_U_iso_or_equiv
_atom_site_adp_type
_atom_site_occupancy
_atom_site_symmetry_multiplicity
_atom_site_calc_flag
_atom_site_refinement_flags
_atom_site_disorder_assembly
_atom_site_disorder_group
Sm Sm 0.37634(4) 0.22504(4) 0.31816(13) 0.01113(16) Uani 1 1 d . . .
Ga Ga 0.3333 0.6667 0.3944(2) 0.0101(4) Uani 1 3 d S . .
Fe Fe 0.0000 0.0000 0.0094(4) 0.0157(5) Uani 1 3 d S . .
S1 S 0.5201(2) 0.0902(2) 0.0479(4) 0.0101(4) Uani 1 1 d . . .
S2 S 0.3333 0.6667 0.0285(6) 0.0095(7) Uani 1 3 d S . .
S3 S 0.0990(2) 0.2383(2) 0.2496(4) 0.0116(4) Uani 1 1 d . . .

loop_
_atom_site_aniso_label
_atom_site_aniso_U_11
_atom_site_aniso_U_22
_atom_site_aniso_U_33
_atom_site_aniso_U_23
_atom_site_aniso_U_13
_atom_site_aniso_U_12
Sm 0.0085(2) 0.0114(2) 0.0122(2) -0.0002(2) 0.0006(2) 0.00399(15)
Ga 0.0120(5) 0.0120(5) 0.0062(8) 0.000 0.000 0.0060(2)
Fe 0.0143(6) 0.0143(6) 0.0185(15) 0.000 0.000 0.0072(3)
S1 0.0092(9) 0.0091(9) 0.0092(11) 0.0002(8) -0.0007(8) 0.0024(7)
S2 0.0113(10) 0.0113(10) 0.0058(18) 0.000 0.000 0.0057(5)
S3 0.0089(9) 0.0108(9) 0.0147(11) 0.0022(8) 0.0009(8) 0.0047(7)

loop_
_atom_type_symbol
_atom_type_description
_atom_type_scat_dispersion_real
_atom_type_scat_dispersion_imag
_atom_type_scat_source
S S 0.1246 0.1234 'International Tables Vol C Tables 4.2.6.8 and 6.1.1.4'
Fe Fe 0.3463 0.8444 'International Tables Vol C Tables 4.2.6.8 and 6.1.1.4'
Ga Ga 0.2307 1.6083 'International Tables Vol C Tables 4.2.6.8 and 6.1.1.4'
Sm Sm -0.1638 3.4418 'International Tables Vol C Tables 4.2.6.8 and 6.1.1.4'

loop_
_geom_angle_atom_site_label_1
_geom_angle_atom_site_label_2
_geom_angle_atom_site_label_3
_geom_angle
_geom_angle_site_symmetry_1
_geom_angle_site_symmetry_3
S2 Sm S1 79.91(7) 4_665 3_665
S2 Sm S3 150.60(7) 4_665 .
S1 Sm S3 96.38(6) 3_665 .
S2 Sm S3 86.06(8) 4_665 5
S1 Sm S3 143.92(6) 3_665 5
S3 Sm S3 80.02(6) . 5
S2 Sm S3 126.25(5) 4_665 3
S1 Sm S3 135.44(7) 3_665 3
S3 Sm S3 76.35(8) . 3
S3 Sm S3 79.01(6) 5 3
S2 Sm S1 78.44(7) 4_665 .
S1 Sm S1 78.59(8) 3_665 .
S3 Sm S1 129.78(7) . .
S3 Sm S1 130.83(6) 5 .
S3 Sm S1 73.79(5) 3 .
S2 Sm S1 76.51(5) 4_665 6
S1 Sm S1 72.74(3) 3_665 6
S3 Sm S1 74.58(6) . 6
S3 Sm S1 71.71(6) 5 6
S3 Sm S1 141.59(6) 3 6
S1 Sm S1 144.61(5) . 6
S2 Sm Fe 130.63(8) 4_665 4
S1 Sm Fe 144.00(5) 3_665 4
S3 Sm Fe 47.63(5) . 4
S3 Sm Fe 45.86(5) 5 4
S3 Sm Fe 47.37(4) 3 4
S1 Sm Fe 121.09(4) . 4
S1 Sm Fe 94.25(4) 6 4
S2 Ga S1 114.28(7) . 4_665
S2 Ga S1 114.28(7) . 5_565
S1 Ga S1 104.27(8) 4_665 5_565
S2 Ga S1 114.28(7) . 6
S1 Ga S1 104.27(8) 4_665 6
S1 Ga S1 104.27(8) 5_565 6
S3 Fe S3 89.21(9) 3 2
S3 Fe S3 89.21(9) 3 .
S3 Fe S3 89.21(9) 2 .
S3 Fe S3 92.33(4) 3 4_554
S3 Fe S3 92.33(4) 2 4_554
S3 Fe S3 177.84(11) . 4_554
S3 Fe S3 177.84(11) 3 6_554
S3 Fe S3 92.33(4) 2 6_554
S3 Fe S3 92.33(4) . 6_554
S3 Fe S3 86.10(9) 4_554 6_554
S3 Fe S3 92.33(4) 3 5_554
S3 Fe S3 177.84(11) 2 5_554
S3 Fe S3 92.33(4) . 5_554
S3 Fe S3 86.10(9) 4_554 5_554
S3 Fe S3 86.10(9) 6_554 5_554
S3 Fe Sm 124.80(5) 3 4_554
S3 Fe Sm 55.80(5) 2 4_554
S3 Fe Sm 126.23(5) . 4_554
S3 Fe Sm 53.81(5) 4_554 4_554
S3 Fe Sm 55.21(4) 6_554 4_554
S3 Fe Sm 122.05(8) 5_554 4_554
S3 Fe Sm 126.23(5) 3 6_554
S3 Fe Sm 124.80(5) 2 6_554
S3 Fe Sm 55.80(5) . 6_554
S3 Fe Sm 122.05(8) 4_554 6_554
S3 Fe Sm 53.81(5) 6_554 6_554
S3 Fe Sm 55.21(4) 5_554 6_554
Sm Fe Sm 108.97(4) 4_554 6_554
S3 Fe Sm 55.80(5) 3 5_554
S3 Fe Sm 126.23(5) 2 5_554
S3 Fe Sm 124.80(5) . 5_554
S3 Fe Sm 55.21(4) 4_554 5_554
S3 Fe Sm 122.05(8) 6_554 5_554
S3 Fe Sm 53.81(5) 5_554 5_554
Sm Fe Sm 108.97(4) 4_554 5_554
Sm Fe Sm 108.97(4) 6_554 5_554
Ga S1 Sm 89.45(7) 4_664 2_655
Ga S1 Sm 87.32(6) 4_664 .
Sm S1 Sm 98.79(7) 2_655 .
Ga S1 Sm 119.02(9) 4_664 5_554
Sm S1 Sm 147.76(7) 2_655 5_554
Sm S1 Sm 97.44(6) . 5_554
Ga S2 Sm 117.28(7) . 5_564
Ga S2 Sm 117.28(7) . 6_554
Sm S2 Sm 100.66(9) 5_564 6_554
Ga S2 Sm 117.28(7) . 4_664
Sm S2 Sm 100.66(9) 5_564 4_664
Sm S2 Sm 100.66(9) 6_554 4_664
Fe S3 Fe 73.80(5) . 4
Fe S3 Sm 88.68(6) . .
Fe S3 Sm 78.56(5) 4 .
Fe S3 Sm 78.34(7) . 6_554
Fe S3 Sm 152.13(9) 4 6_554
Sm S3 Sm 102.00(7) . 6_554
Fe S3 Sm 87.32(6) . 2
Fe S3 Sm 77.42(5) 4 2
Sm S3 Sm 155.82(9) . 2
Sm S3 Sm 100.52(7) 6_554 2

loop_
_geom_bond_atom_site_label_1
_geom_bond_atom_site_label_2
_geom_bond_distance
_geom_bond_site_symmetry_2
Sm S2 2.7984(18) 4_665
Sm S1 2.794(2) 3_665
Sm S3 2.8126(19) .
Sm S3 2.884(2) 5
Sm S3 2.8739(19) 3
Sm S1 2.880(2) .
Sm S1 3.011(2) 6
Sm Fe 3.4156(9) 4
Ga S2 2.232(4) .
Ga S1 2.276(2) 4_665
Ga S1 2.276(2) 5_565
Ga S1 2.276(2) 6
Fe S3 2.503(2) 3
Fe S3 2.503(2) 2
Fe S3 2.503(2) .
Fe S3 2.575(2) 4_554
Fe S3 2.575(2) 6_554
Fe S3 2.575(2) 5_554
Fe Sm 3.4156(8) 4_554
Fe Sm 3.4156(8) 6_554
Fe Sm 3.4156(8) 5_554
S1 Ga 2.276(2) 4_664
S1 Sm 2.794(2) 2_655
S1 Sm 3.011(2) 5_554
S2 Sm 2.7984(18) 5_564
S2 Sm 2.7984(18) 6_554
S2 Sm 2.7984(18) 4_664
S3 Fe 2.575(2) 4
S3 Sm 2.884(2) 6_554
S3 Sm 2.8739(19) 2
